data_4001292
loop_
_publ_author_name
'Jin, Geng Bang'
'Choi, Eun Sang'
'Guertin, Robert P.'
'Brooks, James S.'
'Bray, Travis H.'
'Booth, Corwin H.'
'Albrecht-Schmitt, Thomas E.'

_publ_section_title
;
 Syntheses, Structure, Magnetism, and Optical Properties of the Ordered
 Mixed-Lanthanide Sulfides \g-LnLn&#x2018;S3(Ln = La, Ce; Ln&#x2018; = Er,
 Tm, Yb)
;
_journal_issue 3
_journal_name_full 'Chemistry of Materials'
_journal_page_first 567
_journal_paper_doi 10.1021/cm062349c
_journal_volume 19
_journal_year 2007
_chemical_formula_moiety 'Ce3 Yb3 S9'
_chemical_formula_sum 'Ce3 S9 Yb3'
_chemical_formula_weight 1228.02
_chemical_name_common 'cerium ytterbium sulfide'
_chemical_name_systematic
; 
 ? 
;
_space_group_IT_number 62
_symmetry_cell_setting orthorhombic
_symmetry_space_group_name_Hall '-P 2ac 2n'
_symmetry_space_group_name_H-M 'P n m a'
_atom_sites_solution_hydrogens geom
_atom_sites_solution_primary direct
_atom_sites_solution_secondary difmap
_audit_creation_method SHELXL-97
_cell_angle_alpha 90.00
_cell_angle_beta 90.00
_cell_angle_gamma 90.00
_cell_formula_units_Z 4
_cell_length_a 16.3678(10)
_cell_length_b 3.9562(2)
_cell_length_c 21.0577(12)
_cell_measurement_reflns_used 14041
_cell_measurement_temperature 193(2)
_cell_measurement_theta_max 28.33
_cell_measurement_theta_min 1.58
_cell_volume 1363.58(13)
_computing_cell_refinement 'SMART SAINT'
_computing_data_collection SMART
_computing_data_reduction SAINT
_computing_molecular_graphics 'SHELXP-97 (Sheldrick, 1997)'
_computing_publication_material 'SHELCIF-97 (Sheldrick, 2000)'
_computing_structure_refinement 'SHELXL-97 (Sheldrick, 1997)'
_computing_structure_solution 'SHELXS-97 (Sheldrick, 1990)'
_diffrn_ambient_temperature 193(2)
_diffrn_detector_area_resol_mean 0
_diffrn_measured_fraction_theta_full 0.997
_diffrn_measured_fraction_theta_max 0.997
_diffrn_measurement_device_type 'Bruker APEX'
_diffrn_measurement_method '0.3 wide w/ exposures'
_diffrn_radiation_monochromator graphite
_diffrn_radiation_source 'fine-focus sealed tube'
_diffrn_radiation_type MoK\a
_diffrn_radiation_wavelength 0.71073
_diffrn_reflns_av_R_equivalents 0.0336
_diffrn_reflns_av_sigmaI/netI 0.0206
_diffrn_reflns_limit_h_max 21
_diffrn_reflns_limit_h_min -21
_diffrn_reflns_limit_k_max 5
_diffrn_reflns_limit_k_min -5
_diffrn_reflns_limit_l_max 28
_diffrn_reflns_limit_l_min -27
_diffrn_reflns_number 13601
_diffrn_reflns_theta_full 28.33
_diffrn_reflns_theta_max 28.33
_diffrn_reflns_theta_min 1.58
_diffrn_standards_decay_% 0
_diffrn_standards_interval_count na
_diffrn_standards_interval_time na
_diffrn_standards_number na
_exptl_absorpt_coefficient_mu 31.502
_exptl_absorpt_correction_T_max 0.43474
_exptl_absorpt_correction_T_min 0.08011
_exptl_absorpt_correction_type numerical
_exptl_absorpt_process_details SADABS
_exptl_crystal_colour black
_exptl_crystal_density_diffrn 5.982
_exptl_crystal_density_meas ?
_exptl_crystal_density_method 'not measured'
_exptl_crystal_description prism
_exptl_crystal_F_000 2112
_exptl_crystal_size_max 0.530
_exptl_crystal_size_mid 0.040
_exptl_crystal_size_min 0.026
_refine_diff_density_max 3.003
_refine_diff_density_min -3.729
_refine_diff_density_rms 1.137
_refine_ls_extinction_coef 0.00130(7)
_refine_ls_extinction_expression Fc^*^=kFc[1+0.001xFc^2^\l^3^/sin(2\q)]^-1/4^
_refine_ls_extinction_method SHELXL
_refine_ls_goodness_of_fit_ref 1.196
_refine_ls_hydrogen_treatment mixed
_refine_ls_matrix_type full
_refine_ls_number_parameters 92
_refine_ls_number_reflns 1936
_refine_ls_number_restraints 0
_refine_ls_restrained_S_all 1.196
_refine_ls_R_factor_all 0.0297
_refine_ls_R_factor_gt 0.0286
_refine_ls_shift/su_max 0.002
_refine_ls_shift/su_mean 0.000
_refine_ls_structure_factor_coef Fsqd
_refine_ls_weighting_details 'calc w=1/[\s^2^(Fo^2^)+(0.0390P)^2^+24.0853P] where P=(Fo^2^+2Fc^2^)/3'
_refine_ls_weighting_scheme calc
_refine_ls_wR_factor_gt 0.0798
_refine_ls_wR_factor_ref 0.0803
_reflns_number_gt 1868
_reflns_number_total 1936
_reflns_threshold_expression >2sigma(I)
_cod_data_source_file cm062349csi20061002_094143.cif
_cod_data_source_block face
_cod_depositor_comments
;
The following automatic conversions were performed:

'_exptl_crystal_density_meas' value 'nm' was changed to '?' - the
value is perceived as not measured.

Automatic conversion script
Id: cif_fix_values 3008 2015-01-20 13:52:24Z robertas 
;
_cod_original_sg_symbol_H-M Pnma
_cod_database_code 4001292

loop_
_symmetry_equiv_pos_as_xyz
'x, y, z'
'-x+1/2, -y, z+1/2'
'-x, y+1/2, -z'
'x+1/2, -y+1/2, -z+1/2'
'-x, -y, -z'
'x-1/2, y, -z-1/2'
'x, -y-1/2, z'
'-x-1/2, y-1/2, z-1/2'

loop_
_atom_site_label
_atom_site_type_symbol
_atom_site_fract_x
_atom_site_fract_y
_atom_site_fract_z
_atom_site_U_iso_or_equiv
_atom_site_adp_type
_atom_site_occupancy
_atom_site_symmetry_multiplicity
_atom_site_calc_flag
_atom_site_refinement_flags
Ce1 Ce 0.16152(4) 0.2500 0.24480(3) 0.00962(15) Uani 1 2 d S
Ce2 Ce -0.17032(3) 0.2500 0.41350(3) 0.00613(14) Uani 1 2 d S
Ce3 Ce -0.19361(4) -0.2500 0.07951(3) 0.00759(14) Uani 1 2 d S
Yb1 Yb 0.06679(3) 0.2500 0.42053(2) 0.00744(13) Uani 1 2 d S
Yb2 Yb -0.09474(3) -0.2500 0.24944(2) 0.01177(14) Uani 1 2 d S
Yb3 Yb 0.05643(3) -0.2500 0.06933(2) 0.00922(13) Uani 1 2 d S
S1 S -0.03702(15) 0.2500 0.31739(12) 0.0083(5) Uani 1 2 d S
S2 S 0.20950(15) 0.2500 0.48320(12) 0.0081(5) Uani 1 2 d S
S3 S 0.04354(15) 0.2500 0.55282(12) 0.0080(5) Uani 1 2 d S
S4 S -0.17969(17) -0.7500 0.18378(12) 0.0125(5) Uani 1 2 d S
S5 S 0.06047(16) -0.2500 -0.05843(12) 0.0099(5) Uani 1 2 d S
S6 S 0.15863(16) -0.7500 0.06431(13) 0.0108(5) Uani 1 2 d S
S7 S -0.22897(15) -0.2500 0.32172(12) 0.0082(5) Uani 1 2 d S
S8 S 0.14660(15) -0.2500 0.35107(12) 0.0082(5) Uani 1 2 d S
S9 S 0.05298(16) -0.2500 0.19403(12) 0.0106(5) Uani 1 2 d S

loop_
_atom_site_aniso_label
_atom_site_aniso_U_11
_atom_site_aniso_U_22
_atom_site_aniso_U_33
_atom_site_aniso_U_23
_atom_site_aniso_U_13
_atom_site_aniso_U_12
Ce1 0.0119(3) 0.0063(3) 0.0107(3) 0.000 -0.0007(2) 0.000
Ce2 0.0065(3) 0.0058(3) 0.0061(3) 0.000 0.00015(19) 0.000
Ce3 0.0078(3) 0.0061(3) 0.0088(3) 0.000 -0.00069(19) 0.000
Yb1 0.0071(2) 0.0076(2) 0.0076(2) 0.000 -0.00021(15) 0.000
Yb2 0.0136(3) 0.0102(2) 0.0115(2) 0.000 0.00108(16) 0.000
Yb3 0.0101(2) 0.0084(2) 0.0091(2) 0.000 0.00019(15) 0.000
S1 0.0097(11) 0.0084(11) 0.0068(11) 0.000 -0.0018(9) 0.000
S2 0.0072(11) 0.0082(11) 0.0089(11) 0.000 0.0003(9) 0.000
S3 0.0072(10) 0.0087(11) 0.0080(11) 0.000 -0.0007(9) 0.000
S4 0.0130(12) 0.0170(13) 0.0076(11) 0.000 0.0008(9) 0.000
S5 0.0099(11) 0.0121(12) 0.0077(11) 0.000 0.0000(9) 0.000
S6 0.0071(11) 0.0088(12) 0.0166(13) 0.000 -0.0005(9) 0.000
S7 0.0096(11) 0.0075(11) 0.0074(11) 0.000 -0.0005(9) 0.000
S8 0.0066(11) 0.0097(11) 0.0084(11) 0.000 0.0006(8) 0.000
S9 0.0130(12) 0.0116(12) 0.0073(11) 0.000 0.0011(9) 0.000

loop_
_atom_type_symbol
_atom_type_description
_atom_type_scat_dispersion_real
_atom_type_scat_dispersion_imag
_atom_type_scat_source
S S 0.1246 0.1234 'International Tables Vol C Tables 4.2.6.8 and 6.1.1.4'
Ce Ce -0.2486 2.6331 'International Tables Vol C Tables 4.2.6.8 and 6.1.1.4'
Yb Yb -0.3850 5.5486 'International Tables Vol C Tables 4.2.6.8 and 6.1.1.4'

loop_
_geom_angle_atom_site_label_1
_geom_angle_atom_site_label_2
_geom_angle_atom_site_label_3
_geom_angle
_geom_angle_site_symmetry_1
_geom_angle_site_symmetry_3
S9 Ce1 S9 87.31(7) 1_565 .
S9 Ce1 S8 76.84(6) 1_565 1_565
S9 Ce1 S8 133.13(7) . 1_565
S9 Ce1 S8 133.13(7) 1_565 .
S9 Ce1 S8 76.85(6) . .
S8 Ce1 S8 82.61(7) 1_565 .
S9 Ce1 S4 136.34(4) 1_565 6_666
S9 Ce1 S4 136.34(4) . 6_666
S8 Ce1 S4 72.33(6) 1_565 6_666
S8 Ce1 S4 72.33(6) . 6_666
S9 Ce1 S7 75.07(6) 1_565 6_666
S9 Ce1 S7 130.41(7) . 6_666
S8 Ce1 S7 87.84(5) 1_565 6_666
S8 Ce1 S7 145.95(7) . 6_666
S4 Ce1 S7 73.62(6) 6_666 6_666
S9 Ce1 S7 130.41(7) 1_565 6_656
S9 Ce1 S7 75.07(6) . 6_656
S8 Ce1 S7 145.95(7) 1_565 6_656
S8 Ce1 S7 87.84(5) . 6_656
S4 Ce1 S7 73.62(6) 6_666 6_656
S7 Ce1 S7 82.02(6) 6_666 6_656
S9 Ce1 S1 66.29(6) 1_565 .
S9 Ce1 S1 66.29(6) . .
S8 Ce1 S1 66.94(5) 1_565 .
S8 Ce1 S1 66.95(5) . .
S4 Ce1 S1 124.75(7) 6_666 .
S7 Ce1 S1 137.38(4) 6_666 .
S7 Ce1 S1 137.38(4) 6_656 .
S9 Ce1 S6 67.62(6) 1_565 1_565
S9 Ce1 S6 67.62(6) . 1_565
S8 Ce1 S6 138.22(3) 1_565 1_565
S8 Ce1 S6 138.22(3) . 1_565
S4 Ce1 S6 120.77(7) 6_666 1_565
S7 Ce1 S6 62.80(5) 6_666 1_565
S7 Ce1 S6 62.80(5) 6_656 1_565
S1 Ce1 S6 114.48(6) . 1_565
S9 Ce1 Ce1 133.65(4) 1_565 1_545
S9 Ce1 Ce1 46.35(4) . 1_545
S8 Ce1 Ce1 131.31(3) 1_565 1_545
S8 Ce1 Ce1 48.69(3) . 1_545
S4 Ce1 Ce1 90.0 6_666 1_545
S7 Ce1 Ce1 131.01(3) 6_666 1_545
S7 Ce1 Ce1 48.99(3) 6_656 1_545
S1 Ce1 Ce1 90.0 . 1_545
S6 Ce1 Ce1 90.0 1_565 1_545
S9 Ce1 Ce1 46.35(4) 1_565 1_565
S9 Ce1 Ce1 133.65(4) . 1_565
S8 Ce1 Ce1 48.69(3) 1_565 1_565
S8 Ce1 Ce1 131.31(3) . 1_565
S4 Ce1 Ce1 90.0 6_666 1_565
S7 Ce1 Ce1 48.99(3) 6_666 1_565
S7 Ce1 Ce1 131.01(3) 6_656 1_565
S1 Ce1 Ce1 90.0 . 1_565
S6 Ce1 Ce1 90.0 1_565 1_565
Ce1 Ce1 Ce1 180.0 1_545 1_565
S9 Ce1 Yb1 96.00(5) 1_565 .
S9 Ce1 Yb1 96.00(5) . .
S8 Ce1 Yb1 43.93(4) 1_565 .
S8 Ce1 Yb1 43.93(4) . .
S4 Ce1 Yb1 82.67(5) 6_666 .
S7 Ce1 Yb1 131.17(4) 6_666 .
S7 Ce1 Yb1 131.17(4) 6_656 .
S1 Ce1 Yb1 42.07(4) . .
S6 Ce1 Yb1 156.55(4) 1_565 .
Ce1 Ce1 Yb1 90.0 1_545 .
Ce1 Ce1 Yb1 90.0 1_565 .
S9 Ce1 Ce2 96.15(5) 1_565 6_656
S9 Ce1 Ce2 96.15(5) . 6_656
S8 Ce1 Ce2 128.88(4) 1_565 6_656
S8 Ce1 Ce2 128.88(4) . 6_656
S4 Ce1 Ce2 80.51(5) 6_666 6_656
S7 Ce1 Ce2 42.54(3) 6_666 6_656
S7 Ce1 Ce2 42.54(3) 6_656 6_656
S1 Ce1 Ce2 154.74(4) . 6_656
S6 Ce1 Ce2 40.26(4) 1_565 6_656
Ce1 Ce1 Ce2 90.0 1_545 6_656
Ce1 Ce1 Ce2 90.0 1_565 6_656
Yb1 Ce1 Ce2 163.19(2) . 6_656
S9 Ce1 Yb2 105.00(4) 1_565 6_666
S9 Ce1 Yb2 150.68(5) . 6_666
S8 Ce1 Yb2 76.08(5) 1_565 6_666
S8 Ce1 Yb2 110.23(5) . 6_666
S4 Ce1 Yb2 37.93(4) 6_666 6_666
S7 Ce1 Yb2 35.78(5) 6_666 6_666
S7 Ce1 Yb2 76.79(4) 6_656 6_666
S1 Ce1 Yb2 143.01(3) . 6_666
S6 Ce1 Yb2 92.20(4) 1_565 6_666
Ce1 Ce1 Yb2 116.363(5) 1_545 6_666
Ce1 Ce1 Yb2 63.636(5) 1_565 6_666
Yb1 Ce1 Yb2 108.720(15) . 6_666
Ce2 Ce1 Yb2 56.687(12) 6_656 6_666
S9 Ce1 Yb2 150.68(5) 1_565 6_656
S9 Ce1 Yb2 105.00(4) . 6_656
S8 Ce1 Yb2 110.23(5) 1_565 6_656
S8 Ce1 Yb2 76.08(5) . 6_656
S4 Ce1 Yb2 37.93(4) 6_666 6_656
S7 Ce1 Yb2 76.79(4) 6_666 6_656
S7 Ce1 Yb2 35.78(5) 6_656 6_656
S1 Ce1 Yb2 143.01(3) . 6_656
S6 Ce1 Yb2 92.20(4) 1_565 6_656
Ce1 Ce1 Yb2 63.636(5) 1_545 6_656
Ce1 Ce1 Yb2 116.363(5) 1_565 6_656
Yb1 Ce1 Yb2 108.720(15) . 6_656
Ce2 Ce1 Yb2 56.687(12) 6_656 6_656
Yb2 Ce1 Yb2 52.726(10) 6_666 6_656
S9 Ce1 Yb3 32.75(5) 1_565 1_565
S9 Ce1 Yb3 76.22(4) . 1_565
S8 Ce1 Yb3 106.85(4) 1_565 1_565
S8 Ce1 Yb3 150.03(5) . 1_565
S4 Ce1 Yb3 137.49(4) 6_666 1_565
S7 Ce1 Yb3 63.92(5) 6_666 1_565
S7 Ce1 Yb3 97.66(5) 6_656 1_565
S1 Ce1 Yb3 90.21(4) . 1_565
S6 Ce1 Yb3 34.89(3) 1_565 1_565
Ce1 Ce1 Yb3 115.890(4) 1_545 1_565
Ce1 Ce1 Yb3 64.111(4) 1_565 1_565
Yb1 Ce1 Yb3 127.265(15) . 1_565
Ce2 Ce1 Yb3 67.224(12) 6_656 1_565
Yb2 Ce1 Yb3 99.695(11) 6_666 1_565
Yb2 Ce1 Yb3 123.792(16) 6_656 1_565
S6 Ce2 S7 77.60(6) 6_566 .
S6 Ce2 S7 77.60(6) 6_566 1_565
S7 Ce2 S7 85.02(7) . 1_565
S6 Ce2 S3 130.80(5) 6_566 5_566
S7 Ce2 S3 147.31(7) . 5_566
S7 Ce2 S3 86.35(5) 1_565 5_566
S6 Ce2 S3 130.80(5) 6_566 5_556
S7 Ce2 S3 86.35(5) . 5_556
S7 Ce2 S3 147.31(7) 1_565 5_556
S3 Ce2 S3 84.10(7) 5_566 5_556
S6 Ce2 S1 146.63(8) 6_566 .
S7 Ce2 S1 77.96(6) . .
S7 Ce2 S1 77.96(6) 1_565 .
S3 Ce2 S1 69.40(6) 5_566 .
S3 Ce2 S1 69.40(6) 5_556 .
S6 Ce2 S2 70.78(6) 6_566 5_566
S7 Ce2 S2 148.38(7) . 5_566
S7 Ce2 S2 87.89(5) 1_565 5_566
S3 Ce2 S2 62.34(6) 5_566 5_566
S3 Ce2 S2 114.61(6) 5_556 5_566
S1 Ce2 S2 130.38(5) . 5_566
S6 Ce2 S2 70.78(6) 6_566 5_556
S7 Ce2 S2 87.89(5) . 5_556
S7 Ce2 S2 148.38(7) 1_565 5_556
S3 Ce2 S2 114.61(6) 5_566 5_556
S3 Ce2 S2 62.34(6) 5_556 5_556
S1 Ce2 S2 130.38(5) . 5_556
S2 Ce2 S2 82.19(6) 5_566 5_556
S6 Ce2 Yb1 168.34(6) 6_566 .
S7 Ce2 Yb1 110.66(5) . .
S7 Ce2 Yb1 110.66(5) 1_565 .
S3 Ce2 Yb1 44.66(4) 5_566 .
S3 Ce2 Yb1 44.66(4) 5_556 .
S1 Ce2 Yb1 45.03(5) . .
S2 Ce2 Yb1 100.68(5) 5_566 .
S2 Ce2 Yb1 100.68(5) 5_556 .
S6 Ce2 Ce2 90.0 6_566 1_565
S7 Ce2 Ce2 132.51(3) . 1_565
S7 Ce2 Ce2 47.49(3) 1_565 1_565
S3 Ce2 Ce2 47.95(3) 5_566 1_565
S3 Ce2 Ce2 132.05(3) 5_556 1_565
S1 Ce2 Ce2 90.0 . 1_565
S2 Ce2 Ce2 48.90(3) 5_566 1_565
S2 Ce2 Ce2 131.09(3) 5_556 1_565
Yb1 Ce2 Ce2 90.0 . 1_565
S6 Ce2 Ce2 90.0 6_566 1_545
S7 Ce2 Ce2 47.49(3) . 1_545
S7 Ce2 Ce2 132.51(3) 1_565 1_545
S3 Ce2 Ce2 132.05(3) 5_566 1_545
S3 Ce2 Ce2 47.95(3) 5_556 1_545
S1 Ce2 Ce2 90.0 . 1_545
S2 Ce2 Ce2 131.09(3) 5_566 1_545
S2 Ce2 Ce2 48.90(3) 5_556 1_545
Yb1 Ce2 Ce2 90.0 . 1_545
Ce2 Ce2 Ce2 180.00(3) 1_565 1_545
S6 Ce2 Ce3 48.02(6) 6_566 2_455
S7 Ce2 Ce3 112.37(5) . 2_455
S7 Ce2 Ce3 112.37(5) 1_565 2_455
S3 Ce2 Ce3 100.08(5) 5_566 2_455
S3 Ce2 Ce3 100.08(5) 5_556 2_455
S1 Ce2 Ce3 165.35(5) . 2_455
S2 Ce2 Ce3 43.60(3) 5_566 2_455
S2 Ce2 Ce3 43.60(3) 5_556 2_455
Yb1 Ce2 Ce3 120.318(17) . 2_455
Ce2 Ce2 Ce3 90.0 1_565 2_455
Ce2 Ce2 Ce3 90.0 1_545 2_455
S2 Ce3 S2 87.57(7) 6_546 6_556
S2 Ce3 S4 85.59(6) 6_546 .
S2 Ce3 S4 147.85(7) 6_556 .
S2 Ce3 S4 147.85(7) 6_546 1_565
S2 Ce3 S4 85.59(6) 6_556 1_565
S4 Ce3 S4 83.73(7) . 1_565
S2 Ce3 S5 142.87(7) 6_546 5
S2 Ce3 S5 82.96(6) 6_556 5
S4 Ce3 S5 119.84(7) . 5
S4 Ce3 S5 67.08(7) 1_565 5
S2 Ce3 S5 82.96(6) 6_546 5_545
S2 Ce3 S5 142.87(7) 6_556 5_545
S4 Ce3 S5 67.08(7) . 5_545
S4 Ce3 S5 119.84(7) 1_565 5_545
S5 Ce3 S5 83.30(7) 5 5_545
S2 Ce3 S8 75.00(6) 6_546 6_556
S2 Ce3 S8 75.00(6) 6_556 6_556
S4 Ce3 S8 72.88(6) . 6_556
S4 Ce3 S8 72.88(6) 1_565 6_556
S5 Ce3 S8 135.38(4) 5 6_556
S5 Ce3 S8 135.38(4) 5_545 6_556
S2 Ce3 S6 69.46(6) 6_546 5_545
S2 Ce3 S6 69.46(6) 6_556 5_545
S4 Ce3 S6 135.53(4) . 5_545
S4 Ce3 S6 135.53(4) 1_565 5_545
S5 Ce3 S6 73.59(6) 5 5_545
S5 Ce3 S6 73.59(6) 5_545 5_545
S8 Ce3 S6 129.91(7) 6_556 5_545
S2 Ce3 Yb2 130.50(4) 6_546 .
S2 Ce3 Yb2 130.50(4) 6_556 .
S4 Ce3 Yb2 45.04(4) . .
S4 Ce3 Yb2 45.04(4) 1_565 .
S5 Ce3 Yb2 80.45(5) 5 .
S5 Ce3 Yb2 80.45(5) 5_545 .
S8 Ce3 Yb2 85.13(5) 6_556 .
S6 Ce3 Yb2 144.96(5) 5_545 .
S2 Ce3 Ce3 46.21(3) 6_546 1_545
S2 Ce3 Ce3 133.79(3) 6_556 1_545
S4 Ce3 Ce3 48.14(3) . 1_545
S4 Ce3 Ce3 131.86(3) 1_565 1_545
S5 Ce3 Ce3 131.65(3) 5 1_545
S5 Ce3 Ce3 48.35(3) 5_545 1_545
S8 Ce3 Ce3 90.0 6_556 1_545
S6 Ce3 Ce3 90.0 5_545 1_545
Yb2 Ce3 Ce3 90.0 . 1_545
S2 Ce3 Ce3 133.79(3) 6_546 1_565
S2 Ce3 Ce3 46.21(3) 6_556 1_565
S4 Ce3 Ce3 131.86(3) . 1_565
S4 Ce3 Ce3 48.14(3) 1_565 1_565
S5 Ce3 Ce3 48.35(3) 5 1_565
S5 Ce3 Ce3 131.65(3) 5_545 1_565
S8 Ce3 Ce3 90.0 6_556 1_565
S6 Ce3 Ce3 90.0 5_545 1_565
Yb2 Ce3 Ce3 90.000(1) . 1_565
Ce3 Ce3 Ce3 180.0 1_545 1_565
S2 Ce3 Yb3 122.00(5) 6_546 .
S2 Ce3 Yb3 122.00(5) 6_556 .
S4 Ce3 Yb3 87.82(6) . .
S4 Ce3 Yb3 87.82(6) 1_565 .
S5 Ce3 Yb3 42.36(3) 5 .
S5 Ce3 Yb3 42.36(3) 5_545 .
S8 Ce3 Yb3 153.79(5) 6_556 .
S6 Ce3 Yb3 76.30(5) 5_545 .
Yb2 Ce3 Yb3 68.664(13) . .
Ce3 Ce3 Yb3 90.0 1_545 .
Ce3 Ce3 Yb3 90.0 1_565 .
S2 Yb1 S3 118.27(6) . 5_556
S2 Yb1 S3 118.27(6) . 5_566
S3 Yb1 S3 92.57(8) 5_556 5_566
S2 Yb1 S1 157.51(8) . .
S3 Yb1 S1 75.81(6) 5_556 .
S3 Yb1 S1 75.81(6) 5_566 .
S2 Yb1 S8 81.37(6) . 1_565
S3 Yb1 S8 158.51(7) 5_556 1_565
S3 Yb1 S8 84.48(5) 5_566 1_565
S1 Yb1 S8 82.84(6) . 1_565
S2 Yb1 S8 81.37(6) . .
S3 Yb1 S8 84.48(5) 5_556 .
S3 Yb1 S8 158.51(7) 5_566 .
S1 Yb1 S8 82.85(6) . .
S8 Yb1 S8 90.50(7) 1_565 .
S2 Yb1 S3 68.31(7) . .
S3 Yb1 S3 72.99(7) 5_556 .
S3 Yb1 S3 72.99(7) 5_566 .
S1 Yb1 S3 134.18(8) . .
S8 Yb1 S3 125.71(5) 1_565 .
S8 Yb1 S3 125.71(5) . .
S2 Yb1 Ce2 152.72(6) . .
S3 Yb1 Ce2 49.34(4) 5_556 .
S3 Yb1 Ce2 49.34(4) 5_566 .
S1 Yb1 Ce2 49.78(5) . .
S8 Yb1 Ce2 116.65(5) 1_565 .
S8 Yb1 Ce2 116.66(5) . .
S3 Yb1 Ce2 84.40(5) . .
S2 Yb1 Yb1 90.0 . 1_565
S3 Yb1 Yb1 136.29(4) 5_556 1_565
S3 Yb1 Yb1 43.71(4) 5_566 1_565
S1 Yb1 Yb1 90.0 . 1_565
S8 Yb1 Yb1 44.75(4) 1_565 1_565
S8 Yb1 Yb1 135.25(4) . 1_565
S3 Yb1 Yb1 90.0 . 1_565
Ce2 Yb1 Yb1 90.0 . 1_565
S2 Yb1 Yb1 90.0 . 1_545
S3 Yb1 Yb1 43.71(4) 5_556 1_545
S3 Yb1 Yb1 136.29(4) 5_566 1_545
S1 Yb1 Yb1 90.0 . 1_545
S8 Yb1 Yb1 135.25(4) 1_565 1_545
S8 Yb1 Yb1 44.75(4) . 1_545
S3 Yb1 Yb1 90.0 . 1_545
Ce2 Yb1 Yb1 90.0 . 1_545
Yb1 Yb1 Yb1 180.0 1_565 1_545
S2 Yb1 Ce1 96.73(5) . .
S3 Yb1 Ce1 116.37(5) 5_556 .
S3 Yb1 Ce1 116.37(5) 5_566 .
S1 Yb1 Ce1 60.77(5) . .
S8 Yb1 Ce1 48.28(4) 1_565 .
S8 Yb1 Ce1 48.28(4) . .
S3 Yb1 Ce1 165.05(5) . .
Ce2 Yb1 Ce1 110.549(16) . .
Yb1 Yb1 Ce1 90.0 1_565 .
Yb1 Yb1 Ce1 90.0 1_545 .
S2 Yb1 Ce1 94.79(4) . 1_545
S3 Yb1 Ce1 78.98(4) 5_556 1_545
S3 Yb1 Ce1 145.47(5) 5_566 1_545
S1 Yb1 Ce1 69.66(4) . 1_545
S8 Yb1 Ce1 91.42(4) 1_565 1_545
S8 Yb1 Ce1 13.46(5) . 1_545
S3 Yb1 Ce1 133.467(15) . 1_545
Ce2 Yb1 Ce1 104.474(11) . 1_545
Yb1 Yb1 Ce1 134.598(6) 1_565 1_545
Yb1 Yb1 Ce1 45.402(6) 1_545 1_545
Ce1 Yb1 Ce1 44.598(6) . 1_545
S1 Yb2 S1 98.16(8) 1_545 .
S1 Yb2 S7 89.16(7) 1_545 .
S1 Yb2 S7 89.16(7) . .
S1 Yb2 S9 84.98(7) 1_545 .
S1 Yb2 S9 84.98(7) . .
S7 Yb2 S9 171.04(8) . .
S1 Yb2 S4 85.11(6) 1_545 .
S1 Yb2 S4 171.17(8) . .
S7 Yb2 S4 82.67(7) . .
S9 Yb2 S4 103.52(7) . .
S1 Yb2 S4 171.17(8) 1_545 1_565
S1 Yb2 S4 85.12(6) . 1_565
S7 Yb2 S4 82.67(7) . 1_565
S9 Yb2 S4 103.52(7) . 1_565
S4 Yb2 S4 90.50(8) . 1_565
S1 Yb2 Ce3 130.30(4) 1_545 .
S1 Yb2 Ce3 130.30(4) . .
S7 Yb2 Ce3 100.38(6) . .
S9 Yb2 Ce3 88.57(6) . .
S4 Yb2 Ce3 48.85(4) . .
S4 Yb2 Ce3 48.85(4) 1_565 .
S1 Yb2 Yb2 139.08(4) 1_545 1_565
S1 Yb2 Yb2 40.92(4) . 1_565
S7 Yb2 Yb2 90.0 . 1_565
S9 Yb2 Yb2 90.0 . 1_565
S4 Yb2 Yb2 135.25(4) . 1_565
S4 Yb2 Yb2 44.75(4) 1_565 1_565
Ce3 Yb2 Yb2 90.0 . 1_565
S1 Yb2 Yb2 40.92(4) 1_545 1_545
S1 Yb2 Yb2 139.08(4) . 1_545
S7 Yb2 Yb2 90.0 . 1_545
S9 Yb2 Yb2 90.0 . 1_545
S4 Yb2 Yb2 44.75(4) . 1_545
S4 Yb2 Yb2 135.25(4) 1_565 1_545
Ce3 Yb2 Yb2 90.0 . 1_545
Yb2 Yb2 Yb2 180.00(3) 1_565 1_545
S1 Yb2 Ce2 90.72(5) 1_545 .
S1 Yb2 Ce2 45.21(6) . .
S7 Yb2 Ce2 44.29(4) . .
S9 Yb2 Ce2 128.86(5) . .
S4 Yb2 Ce2 126.89(6) . .
S4 Yb2 Ce2 85.77(5) 1_565 .
Ce3 Yb2 Ce2 129.259(15) . .
Yb2 Yb2 Ce2 61.673(5) 1_565 .
Yb2 Yb2 Ce2 118.328(5) 1_545 .
S1 Yb2 Ce2 45.21(6) 1_545 1_545
S1 Yb2 Ce2 90.72(5) . 1_545
S7 Yb2 Ce2 44.29(4) . 1_545
S9 Yb2 Ce2 128.86(5) . 1_545
S4 Yb2 Ce2 85.77(5) . 1_545
S4 Yb2 Ce2 126.89(6) 1_565 1_545
Ce3 Yb2 Ce2 129.260(15) . 1_545
Yb2 Yb2 Ce2 118.327(5) 1_565 1_545
Yb2 Yb2 Ce2 61.673(5) 1_545 1_545
Ce2 Yb2 Ce2 56.655(10) . 1_545
S1 Yb2 Ce1 88.44(5) 1_545 6_546
S1 Yb2 Ce1 130.08(6) . 6_546
S7 Yb2 Ce1 41.26(4) . 6_546
S9 Yb2 Ce1 144.93(4) . 6_546
S4 Yb2 Ce1 41.51(6) . 6_546
S4 Yb2 Ce1 83.22(5) 1_565 6_546
Ce3 Yb2 Ce1 69.868(13) . 6_546
Yb2 Yb2 Ce1 116.364(5) 1_565 6_546
Yb2 Yb2 Ce1 63.637(5) 1_545 6_546
Ce2 Yb2 Ce1 85.548(13) . 6_546
Ce2 Yb2 Ce1 60.063(12) 1_545 6_546
S6 Yb3 S6 99.45(9) 1_565 .
S6 Yb3 S9 93.13(7) 1_565 .
S6 Yb3 S9 93.13(7) . .
S6 Yb3 S5 86.76(7) 1_565 .
S6 Yb3 S5 86.76(7) . .
S9 Yb3 S5 179.82(8) . .
S6 Yb3 S5 171.94(8) 1_565 5_545
S6 Yb3 S5 84.10(6) . 5_545
S9 Yb3 S5 93.91(7) . 5_545
S5 Yb3 S5 86.22(7) . 5_545
S6 Yb3 S5 84.10(6) 1_565 5
S6 Yb3 S5 171.94(8) . 5
S9 Yb3 S5 93.91(7) . 5
S5 Yb3 S5 86.22(7) . 5
S5 Yb3 S5 91.50(8) 5_545 5
S6 Yb3 Yb3 40.28(4) 1_565 1_565
S6 Yb3 Yb3 139.72(4) . 1_565
S9 Yb3 Yb3 90.0 . 1_565
S5 Yb3 Yb3 90.0 . 1_565
S5 Yb3 Yb3 135.75(4) 5_545 1_565
S5 Yb3 Yb3 44.25(4) 5 1_565
S6 Yb3 Yb3 139.72(4) 1_565 1_545
S6 Yb3 Yb3 40.28(4) . 1_545
S9 Yb3 Yb3 90.0 . 1_545
S5 Yb3 Yb3 90.0 . 1_545
S5 Yb3 Yb3 44.25(4) 5_545 1_545
S5 Yb3 Yb3 135.75(4) 5 1_545
Yb3 Yb3 Yb3 180.0 1_565 1_545
S6 Yb3 Yb3 130.43(7) 1_565 5_545
S6 Yb3 Yb3 83.71(6) . 5_545
S9 Yb3 Yb3 136.32(4) . 5_545
S5 Yb3 Yb3 43.80(4) . 5_545
S5 Yb3 Yb3 42.42(5) 5_545 5_545
S5 Yb3 Yb3 88.48(5) 5 5_545
Yb3 Yb3 Yb3 119.794(7) 1_565 5_545
Yb3 Yb3 Yb3 60.208(7) 1_545 5_545
S6 Yb3 Yb3 83.71(6) 1_565 5
S6 Yb3 Yb3 130.43(7) . 5
S9 Yb3 Yb3 136.32(4) . 5
S5 Yb3 Yb3 43.80(4) . 5
S5 Yb3 Yb3 88.48(5) 5_545 5
S5 Yb3 Yb3 42.42(5) 5 5
Yb3 Yb3 Yb3 60.208(7) 1_565 5
Yb3 Yb3 Yb3 119.794(7) 1_545 5
Yb3 Yb3 Yb3 59.586(14) 5_545 5
S6 Yb3 Ce3 130.27(4) 1_565 .
S6 Yb3 Ce3 130.27(4) . .
S9 Yb3 Ce3 85.77(6) . .
S5 Yb3 Ce3 94.41(6) . .
S5 Yb3 Ce3 46.56(4) 5_545 .
S5 Yb3 Ce3 46.56(4) 5 .
Yb3 Yb3 Ce3 90.0 1_565 .
Yb3 Yb3 Ce3 90.0 1_545 .
Yb3 Yb3 Ce3 64.850(14) 5_545 .
Yb3 Yb3 Ce3 64.850(14) 5 .
S6 Yb3 Ce1 56.98(6) 1_565 .
S6 Yb3 Ce1 96.97(6) . .
S9 Yb3 Ce1 36.17(4) . .
S5 Yb3 Ce1 143.71(4) . .
S5 Yb3 Ce1 130.06(6) 5_545 .
S5 Yb3 Ce1 91.03(5) 5 .
Yb3 Yb3 Ce1 64.110(4) 1_565 .
Yb3 Yb3 Ce1 115.888(4) 1_545 .
Yb3 Yb3 Ce1 172.416(19) 5_545 .
Yb3 Yb3 Ce1 123.874(7) 5 .
Ce3 Yb3 Ce1 109.664(14) . .
Yb2 S1 Yb2 98.16(8) 1_565 .
Yb2 S1 Yb1 130.76(4) 1_565 .
Yb2 S1 Yb1 130.76(4) . .
Yb2 S1 Ce2 96.15(7) 1_565 .
Yb2 S1 Ce2 96.15(7) . .
Yb1 S1 Ce2 85.19(7) . .
Yb2 S1 Ce1 95.39(6) 1_565 .
Yb2 S1 Ce1 95.39(6) . .
Yb1 S1 Ce1 77.15(6) . .
Ce2 S1 Ce1 162.34(9) . .
Yb2 S1 Ce1 60.72(5) 1_565 6_556
Yb2 S1 Ce1 60.72(5) . 6_556
Yb1 S1 Ce1 142.90(8) . 6_556
Ce2 S1 Ce1 57.71(4) . 6_556
Ce1 S1 Ce1 139.94(6) . 6_556
Yb2 S1 Ce1 60.24(3) 1_565 1_565
Yb2 S1 Ce1 128.51(7) . 1_565
Yb1 S1 Ce1 81.40(4) . 1_565
Ce2 S1 Ce1 129.83(3) . 1_565
Ce1 S1 Ce1 47.77(2) . 1_565
Ce1 S1 Ce1 120.96(3) 6_556 1_565
Yb2 S1 Ce1 128.51(7) 1_565 1_545
Yb2 S1 Ce1 60.24(3) . 1_545
Yb1 S1 Ce1 81.40(4) . 1_545
Ce2 S1 Ce1 129.83(3) . 1_545
Ce1 S1 Ce1 47.77(2) . 1_545
Ce1 S1 Ce1 120.96(3) 6_556 1_545
Ce1 S1 Ce1 95.54(4) 1_565 1_545
Yb1 S2 Ce3 104.82(7) . 6_666
Yb1 S2 Ce3 104.82(7) . 6_656
Ce3 S2 Ce3 87.58(7) 6_666 6_656
Yb1 S2 Ce2 99.79(7) . 5_566
Ce3 S2 Ce2 89.84(2) 6_666 5_566
Ce3 S2 Ce2 155.09(10) 6_656 5_566
Yb1 S2 Ce2 99.79(7) . 5_556
Ce3 S2 Ce2 155.09(10) 6_666 5_556
Ce3 S2 Ce2 89.84(2) 6_656 5_556
Ce2 S2 Ce2 82.19(6) 5_566 5_556
Yb1 S2 Ce1 51.64(4) . .
Ce3 S2 Ce1 68.25(5) 6_666 .
Ce3 S2 Ce1 68.25(5) 6_656 .
Ce2 S2 Ce1 132.94(4) 5_566 .
Ce2 S2 Ce1 132.94(4) 5_556 .
Yb1 S3 Yb1 92.57(8) 5_556 5_566
Yb1 S3 Yb1 107.01(7) 5_556 .
Yb1 S3 Yb1 107.01(7) 5_566 .
Yb1 S3 Ce2 153.97(10) 5_556 5_566
Yb1 S3 Ce2 86.00(2) 5_566 5_566
Yb1 S3 Ce2 98.21(7) . 5_566
Yb1 S3 Ce2 86.00(2) 5_556 5_556
Yb1 S3 Ce2 153.97(10) 5_566 5_556
Yb1 S3 Ce2 98.21(7) . 5_556
Ce2 S3 Ce2 84.10(7) 5_566 5_556
Yb2 S4 Yb2 90.50(8) . 1_545
Yb2 S4 Ce3 151.65(11) . 1_545
Yb2 S4 Ce3 86.11(3) 1_545 1_545
Yb2 S4 Ce3 86.11(3) . .
Yb2 S4 Ce3 151.65(11) 1_545 .
Ce3 S4 Ce3 83.73(7) 1_545 .
Yb2 S4 Ce1 100.57(7) . 6_546
Yb2 S4 Ce1 100.57(7) 1_545 6_546
Ce3 S4 Ce1 107.73(7) 1_545 6_546
Ce3 S4 Ce1 107.73(7) . 6_546
Yb2 S4 Ce1 132.58(7) . 6_536
Yb2 S4 Ce1 62.95(3) 1_545 6_536
Ce3 S4 Ce1 69.67(3) 1_545 6_536
Ce3 S4 Ce1 135.70(8) . 6_536
Ce1 S4 Ce1 52.80(3) 6_546 6_536
Yb2 S4 Ce1 62.95(3) . 6_556
Yb2 S4 Ce1 132.58(7) 1_545 6_556
Ce3 S4 Ce1 135.70(8) 1_545 6_556
Ce3 S4 Ce1 69.67(3) . 6_556
Ce1 S4 Ce1 52.80(3) 6_546 6_556
Ce1 S4 Ce1 105.60(5) 6_536 6_556
Yb3 S5 Yb3 93.78(7) . 5_545
Yb3 S5 Yb3 93.78(7) . 5
Yb3 S5 Yb3 91.50(8) 5_545 5
Yb3 S5 Ce3 99.62(7) . 5
Yb3 S5 Ce3 166.15(10) 5_545 5
Yb3 S5 Ce3 91.080(17) 5 5
Yb3 S5 Ce3 99.62(7) . 5_545
Yb3 S5 Ce3 91.080(17) 5_545 5_545
Yb3 S5 Ce3 166.15(10) 5 5_545
Ce3 S5 Ce3 83.30(7) 5 5_545
Yb3 S5 Ce1 135.79(8) . 5
Yb3 S5 Ce1 57.88(5) 5_545 5
Yb3 S5 Ce1 57.88(5) 5 5
Ce3 S5 Ce1 112.83(6) 5 5
Ce3 S5 Ce1 112.83(6) 5_545 5
Yb3 S6 Yb3 99.45(9) . 1_545
Yb3 S6 Ce2 129.03(5) . 6_646
Yb3 S6 Ce2 129.03(5) 1_545 6_646
Yb3 S6 Ce3 99.20(7) . 5_545
Yb3 S6 Ce3 99.20(7) 1_545 5_545
Ce2 S6 Ce3 88.77(7) 6_646 5_545
Yb3 S6 Ce1 88.13(7) . 1_545
Yb3 S6 Ce1 88.12(7) 1_545 1_545
Ce2 S6 Ce1 79.81(6) 6_646 1_545
Ce3 S6 Ce1 168.58(9) 5_545 1_545
Yb2 S7 Ce2 96.11(7) . .
Yb2 S7 Ce2 96.11(7) . 1_545
Ce2 S7 Ce2 85.02(7) . 1_545
Yb2 S7 Ce1 102.95(7) . 6_546
Ce2 S7 Ce1 160.93(10) . 6_546
Ce2 S7 Ce1 93.34(2) 1_545 6_546
Yb2 S7 Ce1 102.95(7) . 6_556
Ce2 S7 Ce1 93.34(2) . 6_556
Ce2 S7 Ce1 160.93(10) 1_545 6_556
Ce1 S7 Ce1 82.02(6) 6_546 6_556
Yb1 S8 Yb1 90.50(7) . 1_545
Yb1 S8 Ce3 98.81(7) . 6_656
Yb1 S8 Ce3 98.81(7) 1_545 6_656
Yb1 S8 Ce1 154.04(10) . 1_545
Yb1 S8 Ce1 87.80(2) 1_545 1_545
Ce3 S8 Ce1 107.05(6) 6_656 1_545
Yb1 S8 Ce1 87.80(2) . .
Yb1 S8 Ce1 154.04(10) 1_545 .
Ce3 S8 Ce1 107.05(6) 6_656 .
Ce1 S8 Ce1 82.61(7) 1_545 .
Yb3 S9 Yb2 116.99(10) . .
Yb3 S9 Ce1 111.08(7) . .
Yb2 S9 Ce1 113.34(7) . .
Yb3 S9 Ce1 111.08(7) . 1_545
Yb2 S9 Ce1 113.34(7) . 1_545
Ce1 S9 Ce1 87.30(7) . 1_545

loop_
_geom_bond_atom_site_label_1
_geom_bond_atom_site_label_2
_geom_bond_distance
_geom_bond_site_symmetry_2
Ce1 S9 2.866(2) 1_565
Ce1 S9 2.866(2) .
Ce1 S8 2.9967(19) 1_565
Ce1 S8 2.9968(19) .
Ce1 S4 3.003(3) 6_666
Ce1 S7 3.0145(19) 6_666
Ce1 S7 3.0145(19) 6_656
Ce1 S1 3.591(3) .
Ce1 S6 3.801(3) 1_565
Ce1 Ce1 3.9562(2) 1_545
Ce1 Ce1 3.9562(2) 1_565
Ce1 Yb1 4.0121(8) .
Ce1 Ce2 4.3228(8) 6_656
Ce1 Yb2 4.4546(7) 6_666
Ce1 Yb2 4.4546(7) 6_656
Ce1 Yb3 4.5304(7) 1_565
Ce2 S6 2.838(3) 6_566
Ce2 S7 2.9274(19) .
Ce2 S7 2.9274(19) 1_565
Ce2 S3 2.9533(19) 5_566
Ce2 S3 2.9533(19) 5_556
Ce2 S1 2.976(3) .
Ce2 S2 3.0094(19) 5_566
Ce2 S2 3.0094(19) 5_556
Ce2 Yb1 3.8838(7) .
Ce2 Ce2 3.9562(2) 1_565
Ce2 Ce2 3.9562(2) 1_545
Ce2 Ce3 4.1450(8) 2_455
Ce3 S2 2.8586(18) 6_546
Ce3 S2 2.8586(18) 6_556
Ce3 S4 2.964(2) .
Ce3 S4 2.964(2) 1_565
Ce3 S5 2.9764(19) 5
Ce3 S5 2.9764(19) 5_545
Ce3 S8 2.996(3) 6_556
Ce3 S6 3.082(3) 5_545
Ce3 Yb2 3.9273(7) .
Ce3 Ce3 3.95620(19) 1_545
Ce3 Ce3 3.9562(2) 1_565
Ce3 Yb3 4.0982(8) .
Yb1 S2 2.683(3) .
Yb1 S3 2.7367(18) 5_556
Yb1 S3 2.7367(18) 5_566
Yb1 S1 2.758(2) .
Yb1 S8 2.7854(18) 1_565
Yb1 S8 2.7854(18) .
Yb1 S3 2.812(3) .
Yb1 Yb1 3.95620(19) 1_565
Yb1 Yb1 3.9562(2) 1_545
Yb1 Ce1 5.6346(6) 1_545
Yb2 S1 2.6178(16) 1_545
Yb2 S1 2.6179(16) .
Yb2 S7 2.673(3) .
Yb2 S9 2.685(3) .
Yb2 S4 2.7852(19) .
Yb2 S4 2.7852(19) 1_565
Yb2 Yb2 3.9562(2) 1_565
Yb2 Yb2 3.9562(2) 1_545
Yb2 Ce2 4.1688(6) 1_545
Yb2 Ce1 4.4545(7) 6_546
Yb3 S6 2.5928(17) 1_565
Yb3 S6 2.5928(17) .
Yb3 S9 2.627(3) .
Yb3 S5 2.691(3) .
Yb3 S5 2.7616(18) 5_545
Yb3 S5 2.7616(18) 5
Yb3 Yb3 3.9562(2) 1_565
Yb3 Yb3 3.95620(19) 1_545
Yb3 Yb3 3.9812(8) 5_545
Yb3 Yb3 3.9812(8) 5
S1 Yb2 2.6178(16) 1_565
S1 Ce1 5.105(3) 6_556
S1 Ce1 5.3431(18) 1_565
S1 Ce1 5.3431(18) 1_545
S2 Ce3 2.8586(18) 6_666
S2 Ce3 2.8586(18) 6_656
S2 Ce2 3.0094(19) 5_566
S2 Ce2 3.0094(19) 5_556
S3 Yb1 2.7367(18) 5_556
S3 Yb1 2.7367(18) 5_566
S3 Ce2 2.9533(19) 5_566
S3 Ce2 2.9533(19) 5_556
S4 Yb2 2.7853(19) 1_545
S4 Ce3 2.964(2) 1_545
S4 Ce1 3.003(3) 6_546
S4 Ce1 4.9668(17) 6_536
S4 Ce1 4.9668(17) 6_556
S5 Yb3 2.7616(18) 5_545
S5 Yb3 2.7616(18) 5
S5 Ce3 2.9763(19) 5
S5 Ce3 2.9763(19) 5_545
S5 Ce1 5.348(3) 5
S6 Yb3 2.5928(17) 1_545
S6 Ce2 2.838(3) 6_646
S6 Ce3 3.082(3) 5_545
S6 Ce1 3.801(3) 1_545
S7 Ce2 2.9274(19) 1_545
S7 Ce1 3.0145(19) 6_546
S7 Ce1 3.0145(19) 6_556
S8 Yb1 2.7854(18) 1_545
S8 Ce3 2.996(3) 6_656
S8 Ce1 2.9967(19) 1_545
S9 Ce1 2.866(2) 1_545
